data_7044598
loop_
_publ_author_name
'Oviedo, Paola'
'Pieslinger, German Eduardo'
'Cadranel, Alejandro'
'Baraldo, Luis Mario'

_publ_section_title
;
 Exploring the Localized to Delocalized Transition in Non-Symmetric
 Bimetallic Ruthenium Polypyridines
;
_journal_name_full 'Dalton Trans.'
_journal_paper_doi 10.1039/C7DT02422C
_journal_year 2017
_chemical_formula_sum 'C48 H38 F18 N11 P3 Ru2'
_chemical_formula_weight 1405.94
_space_group_crystal_system triclinic
_space_group_IT_number 2
_space_group_name_Hall '-P 1'
_space_group_name_H-M_alt 'P -1'
_symmetry_space_group_name_Hall '-P 1'
_symmetry_space_group_name_H-M 'P -1'
_atom_sites_solution_hydrogens geom
_audit_creation_method SHELXL-2014/7
_audit_update_record
;
2017-03-15 deposited with the CCDC.
2017-10-19 downloaded from the CCDC.
;
_cell_angle_alpha 99.836(6)
_cell_angle_beta 102.202(5)
_cell_angle_gamma 112.404(6)
_cell_formula_units_Z 2
_cell_length_a 12.8420(7)
_cell_length_b 13.5320(11)
_cell_length_c 19.2627(13)
_cell_measurement_reflns_used 4606
_cell_measurement_temperature 298(2)
_cell_measurement_theta_max 25.1870
_cell_measurement_theta_min 3.9210
_cell_volume 2905.4(4)
_computing_structure_refinement 'SHELXL-2014/7 (Sheldrick, 2014)'
_diffrn_ambient_temperature 298(2)
_diffrn_detector_area_resol_mean 16.1158
_diffrn_measured_fraction_theta_full 0.996
_diffrn_measured_fraction_theta_max 0.997
_diffrn_measurement_device_type 'Xcalibur, Eos, Gemini'
_diffrn_measurement_method w/scan
_diffrn_radiation_type MoK\a
_diffrn_radiation_wavelength 0.7107
_diffrn_reflns_av_R_equivalents 0.0452
_diffrn_reflns_av_unetI/netI 0.0733
_diffrn_reflns_Laue_measured_fraction_full 0.996
_diffrn_reflns_Laue_measured_fraction_max 0.997
_diffrn_reflns_limit_h_max 15
_diffrn_reflns_limit_h_min -15
_diffrn_reflns_limit_k_max 16
_diffrn_reflns_limit_k_min -16
_diffrn_reflns_limit_l_max 23
_diffrn_reflns_limit_l_min -23
_diffrn_reflns_number 23261
_diffrn_reflns_point_group_measured_fraction_full 0.996
_diffrn_reflns_point_group_measured_fraction_max 0.997
_diffrn_reflns_theta_full 25.240
_diffrn_reflns_theta_max 26.000
_diffrn_reflns_theta_min 3.569
_diffrn_source 'Enhance (Mo) X-ray Source'
_exptl_absorpt_coefficient_mu 0.704
_exptl_absorpt_correction_T_max 1.00000
_exptl_absorpt_correction_T_min 0.65597
_exptl_absorpt_correction_type multi-scan
_exptl_absorpt_process_details
;
CrysAlisPro, Agilent Technologies,
Version 1.171.36.28 (release 01-02-2013 CrysAlis171 .NET)
(compiled Feb  1 2013,16:14:44)
Empirical absorption correction using spherical harmonics,
 implemented in SCALE3 ABSPACK scaling algorithm.
;
_exptl_crystal_colour red
_exptl_crystal_density_diffrn 1.607
_exptl_crystal_description rod
_exptl_crystal_F_000 1396
_exptl_crystal_size_max 0.56
_exptl_crystal_size_mid 0.15
_exptl_crystal_size_min 0.08
_platon_squeeze_details
;
;
_refine_diff_density_max 1.245
_refine_diff_density_min -0.999
_refine_diff_density_rms 0.118
_refine_ls_extinction_method none
_refine_ls_goodness_of_fit_ref 0.983
_refine_ls_hydrogen_treatment constr
_refine_ls_matrix_type full
_refine_ls_number_parameters 744
_refine_ls_number_reflns 11394
_refine_ls_number_restraints 58
_refine_ls_restrained_S_all 0.984
_refine_ls_R_factor_all 0.1110
_refine_ls_R_factor_gt 0.0721
_refine_ls_shift/su_max 0.001
_refine_ls_shift/su_mean 0.000
_refine_ls_structure_factor_coef Fsqd
_refine_ls_weighting_details 'w=1/[\s^2^(Fo^2^)+(0.1427P)^2^] where P=(Fo^2^+2Fc^2^)/3'
_refine_ls_weighting_scheme calc
_refine_ls_wR_factor_gt 0.1996
_refine_ls_wR_factor_ref 0.2298
_reflns_Friedel_coverage 0.000
_reflns_number_gt 7160
_reflns_number_total 11394
_reflns_threshold_expression 'I > 2\s(I)'
_cod_data_source_file c7dt02422c2.cif
_cod_data_source_block shelx
_cod_original_cell_volume 2905.4(3)
_cod_database_code 7044598
_shelx_shelxl_version_number 2014/7
_shelx_space_group_comment
;
The symmetry employed for this shelxl refinement is uniquely defined
by the following loop, which should always be used as a source of
symmetry information in preference to the above space-group names.
They are only intended as comments.
;

loop_
_space_group_symop_operation_xyz
'x, y, z'
'-x, -y, -z'

loop_
_atom_site_label
_atom_site_type_symbol
_atom_site_fract_x
_atom_site_fract_y
_atom_site_fract_z
_atom_site_U_iso_or_equiv
_atom_site_adp_type
_atom_site_occupancy
_atom_site_site_symmetry_order
_atom_site_calc_flag
_atom_site_refinement_flags_posn
_atom_site_refinement_flags_adp
_atom_site_refinement_flags_occupancy
_atom_site_disorder_assembly
_atom_site_disorder_group
C1 C 0.6803(5) 0.6401(5) 0.7139(3) 0.0483(14) Uani 1 1 d . . . . .
C2 C 0.4854(9) 0.2367(7) 0.7001(5) 0.086(3) Uani 1 1 d . . . . .
H2 H 0.4303 0.2597 0.7122 0.103 Uiso 1 1 calc R U . . .
C3 C 0.4610(11) 0.1250(7) 0.6876(6) 0.103(3) Uani 1 1 d . . . . .
H3 H 0.3919 0.0736 0.6923 0.124 Uiso 1 1 calc R U . . .
C4 C 0.5439(14) 0.0925(10) 0.6674(6) 0.125(5) Uani 1 1 d . . . . .
H4 H 0.5274 0.0175 0.6548 0.150 Uiso 1 1 calc R U . . .
C5 C 0.6508(9) 0.1712(7) 0.6661(5) 0.091(3) Uani 1 1 d . . . . .
H5 H 0.7092 0.1510 0.6566 0.109 Uiso 1 1 calc R U . . .
C6 C 0.6667(6) 0.2776(6) 0.6789(4) 0.0598(17) Uani 1 1 d . . . . .
C7 C 0.7741(7) 0.3689(6) 0.6755(4) 0.0683(19) Uani 1 1 d . . . . .
C8 C 0.8678(8) 0.3507(8) 0.6619(5) 0.092(3) Uani 1 1 d . . . . .
H8 H 0.8655 0.2801 0.6549 0.111 Uiso 1 1 calc R U . . .
C9 C 0.9620(9) 0.4365(10) 0.6588(6) 0.112(4) Uani 1 1 d . . . . .
H9 H 1.0257 0.4255 0.6497 0.135 Uiso 1 1 calc R U . . .
C10 C 0.9649(7) 0.5389(9) 0.6689(5) 0.094(3) Uani 1 1 d . . . . .
H10 H 1.0310 0.5986 0.6679 0.113 Uiso 1 1 calc R U . . .
C11 C 0.8689(6) 0.5545(7) 0.6807(4) 0.071(2) Uani 1 1 d . . . . .
H11 H 0.8698 0.6245 0.6859 0.086 Uiso 1 1 calc R U . . .
C12 C 0.5269(6) 0.3921(5) 0.5357(4) 0.0590(17) Uani 1 1 d . . . . .
H12 H 0.6003 0.3943 0.5363 0.071 Uiso 1 1 calc R U . . .
C13 C 0.4398(6) 0.3518(6) 0.4686(4) 0.0650(18) Uani 1 1 d . . . . .
H13 H 0.4528 0.3250 0.4251 0.078 Uiso 1 1 calc R U . . .
C14 C 0.3326(7) 0.3526(6) 0.4685(4) 0.074(2) Uani 1 1 d . . . . .
H14 H 0.2720 0.3261 0.4241 0.089 Uiso 1 1 calc R U . . .
C15 C 0.3146(6) 0.3921(6) 0.5330(4) 0.0683(19) Uani 1 1 d . . . . .
H15 H 0.2426 0.3937 0.5323 0.082 Uiso 1 1 calc R U . . .
C16 C 0.4027(5) 0.4293(5) 0.5987(4) 0.0570(16) Uani 1 1 d . . . . .
C17 C 0.3931(6) 0.4679(6) 0.6722(4) 0.0579(16) Uani 1 1 d . . . . .
C18 C 0.2990(6) 0.4854(8) 0.6864(5) 0.082(3) Uani 1 1 d . . . . .
H18 H 0.2346 0.4737 0.6476 0.098 Uiso 1 1 calc R U . . .
C19 C 0.3021(8) 0.5202(8) 0.7581(5) 0.085(3) Uani 1 1 d . . . . .
H19 H 0.2401 0.5334 0.7682 0.102 Uiso 1 1 calc R U . . .
C20 C 0.3970(8) 0.5358(7) 0.8157(5) 0.081(2) Uani 1 1 d . . . . .
H20 H 0.3982 0.5572 0.8645 0.097 Uiso 1 1 calc R U . . .
C21 C 0.4909(6) 0.5191(6) 0.7997(4) 0.0637(18) Uani 1 1 d . . . . .
C22 C 0.6002(7) 0.5363(6) 0.8516(4) 0.0669(18) Uani 1 1 d . . . . .
C23 C 0.6212(9) 0.5569(7) 0.9269(5) 0.088(2) Uani 1 1 d . . . . .
H23 H 0.5644 0.5631 0.9479 0.105 Uiso 1 1 calc R U . . .
C24 C 0.7290(10) 0.5686(8) 0.9716(5) 0.106(3) Uani 1 1 d . . . . .
H24 H 0.7449 0.5846 1.0227 0.127 Uiso 1 1 calc R U . . .
C25 C 0.8114(9) 0.5562(7) 0.9398(5) 0.089(2) Uani 1 1 d . . . . .
H25 H 0.8830 0.5629 0.9687 0.106 Uiso 1 1 calc R U . . .
C26 C 0.7853(7) 0.5341(6) 0.8658(5) 0.0696(19) Uani 1 1 d . . . . .
H26 H 0.8418 0.5270 0.8446 0.084 Uiso 1 1 calc R U . . .
C27 C 0.8124(8) 0.8837(6) 0.9130(4) 0.082(2) Uani 1 1 d . . . . .
H27 H 0.7439 0.8937 0.9091 0.099 Uiso 1 1 calc R U . . .
C28 C 0.8650(12) 0.8624(8) 0.9774(5) 0.108(4) Uani 1 1 d . . . . .
H28 H 0.8289 0.8579 1.0145 0.129 Uiso 1 1 calc R U . . .
C29 C 0.9574(12) 0.8494(9) 0.9870(6) 0.111(4) Uani 1 1 d . . . . .
H29 H 0.9906 0.8359 1.0301 0.133 Uiso 1 1 calc R U . . .
C30 C 1.0101(10) 0.8564(8) 0.9281(6) 0.109(3) Uani 1 1 d . . . . .
H30 H 1.0794 0.8477 0.9325 0.130 Uiso 1 1 calc R U . . .
C31 C 0.9572(7) 0.8761(6) 0.8644(4) 0.074(2) Uani 1 1 d . . . . .
C32 C 1.0015(6) 0.8775(6) 0.7991(5) 0.0675(19) Uani 1 1 d . . . . .
C33 C 1.0988(9) 0.8598(8) 0.7927(7) 0.100(3) Uani 1 1 d . . . . .
H33 H 1.1433 0.8471 0.8319 0.120 Uiso 1 1 calc R U . . .
C34 C 1.1291(9) 0.8608(9) 0.7306(8) 0.103(3) Uani 1 1 d . . . . .
H34 H 1.1954 0.8502 0.7271 0.123 Uiso 1 1 calc R U . . .
C35 C 1.0641(10) 0.8771(8) 0.6733(7) 0.100(3) Uani 1 1 d . . . . .
H35 H 1.0834 0.8758 0.6293 0.120 Uiso 1 1 calc R U . . .
C36 C 0.9656(8) 0.8962(6) 0.6810(5) 0.082(2) Uani 1 1 d . . . . .
H36 H 0.9208 0.9088 0.6418 0.099 Uiso 1 1 calc R U . . .
C37 C 0.9559(7) 1.1498(6) 0.8017(5) 0.078(2) Uani 1 1 d . . . . .
H37 H 1.0044 1.1249 0.7819 0.094 Uiso 1 1 calc R U . . .
C38 C 0.9954(9) 1.2625(7) 0.8308(5) 0.089(3) Uani 1 1 d . . . . .
H38 H 1.0679 1.3132 0.8296 0.107 Uiso 1 1 calc R U . . .
C39 C 0.9230(10) 1.2971(7) 0.8616(5) 0.089(3) Uani 1 1 d . . . . .
H39 H 0.9471 1.3724 0.8828 0.107 Uiso 1 1 calc R U . . .
C40 C 0.8190(9) 1.2226(8) 0.8610(5) 0.089(3) Uani 1 1 d . . . . .
H40 H 0.7706 1.2461 0.8821 0.107 Uiso 1 1 calc R U . . .
C41 C 0.7815(7) 1.1097(6) 0.8289(4) 0.0682(19) Uani 1 1 d . . . . .
C42 C 0.6670(8) 1.0252(7) 0.8232(5) 0.080(2) Uani 1 1 d . . . . .
C43 C 0.5833(11) 1.0429(10) 0.8526(7) 0.124(4) Uani 1 1 d . . . . .
H43 H 0.5992 1.1132 0.8804 0.149 Uiso 1 1 calc R U . . .
C44 C 0.4726(11) 0.9504(12) 0.8390(8) 0.149(6) Uani 1 1 d . . . . .
H44 H 0.4124 0.9607 0.8540 0.179 Uiso 1 1 calc R U . . .
C45 C 0.4558(8) 0.8473(9) 0.8041(6) 0.107(3) Uani 1 1 d . . . . .
H45 H 0.3868 0.7852 0.7986 0.129 Uiso 1 1 calc R U . . .
C46 C 0.5408(7) 0.8366(7) 0.7776(5) 0.081(2) Uani 1 1 d . . . . .
H46 H 0.5255 0.7656 0.7514 0.098 Uiso 1 1 calc R U . . .
C47 C 0.6929(9) 0.9280(7) 0.5989(5) 0.086(3) Uani 1 1 d . . . . .
C48 C 0.6614(12) 0.9386(9) 0.5231(5) 0.134(4) Uani 1 1 d . . . . .
H48A H 0.6605 1.0097 0.5252 0.201 Uiso 1 1 calc R U . . .
H48B H 0.5846 0.8805 0.4952 0.201 Uiso 1 1 calc R U . . .
H48C H 0.7186 0.9326 0.4998 0.201 Uiso 1 1 calc R U . . .
N1 N 0.7100(4) 0.7372(5) 0.7229(3) 0.0535(13) Uani 1 1 d . . . . .
N2 N 0.9358(4) 0.8966(4) 0.7426(3) 0.0550(13) Uani 1 1 d . . . . .
N3 N 0.8588(5) 0.8894(4) 0.8590(3) 0.0589(14) Uani 1 1 d . . . . .
N4 N 0.8520(5) 1.0751(4) 0.8008(3) 0.0579(13) Uani 1 1 d . . . . .
N5 N 0.6449(5) 0.9187(5) 0.7856(3) 0.0584(13) Uani 1 1 d . . . . .
N6 N 0.7290(5) 0.9198(5) 0.6552(3) 0.0636(15) Uani 1 1 d . . . . .
N7 N 0.6849(5) 0.5216(5) 0.8210(3) 0.0609(14) Uani 1 1 d . . . . .
N8 N 0.4855(4) 0.4865(4) 0.7281(3) 0.0493(12) Uani 1 1 d . . . . .
N9 N 0.5107(4) 0.4288(4) 0.6010(3) 0.0508(12) Uani 1 1 d . . . . .
N10 N 0.5861(5) 0.3127(5) 0.6955(3) 0.0635(15) Uani 1 1 d . . . . .
N11 N 0.7753(4) 0.4702(4) 0.6847(3) 0.0510(12) Uani 1 1 d . . . . .
F1A F 0.5459(18) 0.717(2) 0.1526(16) 0.236(7) Uiso 0.5 1 d D . P A 1
F2A F 0.618(2) 0.765(2) 0.0468(9) 0.240(7) Uiso 0.5 1 d D . P A 1
F3A F 0.641(2) 0.878(2) 0.0927(15) 0.256(8) Uiso 0.5 1 d D . P A 1
F4A F 0.8017(17) 0.880(2) 0.1458(16) 0.241(7) Uiso 0.5 1 d D . P A 1
F5A F 0.745(3) 0.825(3) 0.2292(11) 0.304(11) Uiso 0.5 1 d D . P A 1
F6A F 0.714(3) 0.695(2) 0.1290(17) 0.247(7) Uiso 0.5 1 d D . P A 1
F1B F 0.5323(16) 0.778(3) 0.1342(16) 0.236(7) Uiso 0.5 1 d D . P A 2
F2B F 0.610(2) 0.6638(14) 0.0822(14) 0.240(7) Uiso 0.5 1 d D . P A 2
F3B F 0.715(3) 0.9153(17) 0.1981(15) 0.256(8) Uiso 0.5 1 d D . P A 2
F4B F 0.7881(18) 0.808(2) 0.1183(15) 0.241(7) Uiso 0.5 1 d D . P A 2
F5B F 0.630(4) 0.873(3) 0.1921(19) 0.304(11) Uiso 0.5 1 d D . P A 2
F6B F 0.667(3) 0.709(2) 0.1897(15) 0.247(7) Uiso 0.5 1 d D . P A 2
F8 F 0.3334(10) 0.7903(10) 0.5115(6) 0.217(5) Uani 1 1 d . . . . .
F9 F 0.3075(10) 0.8583(8) 0.6181(7) 0.242(6) Uani 1 1 d . . . . .
F7A F 0.1811(16) 0.764(2) 0.5215(17) 0.168(7) Uani 0.5 1 d D . P B 1
F10A F 0.4173(10) 0.7871(15) 0.6033(11) 0.146(5) Uani 0.5 1 d D . P B 1
F7B F 0.1476(12) 0.712(2) 0.5434(17) 0.168(7) Uani 0.5 1 d D . P B 2
F10B F 0.3748(12) 0.7024(14) 0.6031(11) 0.146(5) Uani 0.5 1 d D . P B 2
F11 F 0.2266(11) 0.6909(8) 0.6249(7) 0.228(6) Uani 1 1 d . . . . .
F12 F 0.2505(8) 0.6321(7) 0.5152(6) 0.198(4) Uani 1 1 d . . . . .
F13 F 0.0676(8) 0.6433(9) 0.8738(6) 0.210(4) Uani 1 1 d D . . . .
F14 F 0.2181(9) 0.7740(7) 0.9646(5) 0.185(4) Uani 1 1 d D . . . .
F15A F 0.252(3) 0.712(3) 0.8708(10) 0.167(7) Uani 0.5 1 d D . P C 1
F17A F 0.197(3) 0.5413(14) 0.899(3) 0.183(10) Uani 0.5 1 d D . P C 1
F18A F 0.2785(13) 0.6708(13) 0.9970(5) 0.168(5) Uani 0.5 1 d D . P C 1
F15B F 0.211(3) 0.678(3) 0.8498(8) 0.167(7) Uani 0.5 1 d D . P C 2
F17B F 0.148(3) 0.5314(15) 0.877(2) 0.183(10) Uani 0.5 1 d D . P C 2
F18B F 0.3168(7) 0.6653(14) 0.9373(11) 0.168(5) Uani 0.5 1 d D . P C 2
F16 F 0.1079(9) 0.5998(8) 0.9685(5) 0.193(4) Uani 1 1 d D . . . .
P1 P 0.6693(5) 0.7915(5) 0.1378(4) 0.191(2) Uani 1 1 d D . . . .
P2 P 0.2826(2) 0.7445(2) 0.56966(16) 0.0960(8) Uani 1 1 d D . . . .
P3 P 0.1878(3) 0.6533(2) 0.92263(19) 0.1052(9) Uani 1 1 d D . . . .
Ru1 Ru 0.62638(4) 0.48020(4) 0.70636(3) 0.04713(18) Uani 1 1 d . . . . .
Ru2 Ru 0.78635(4) 0.90550(4) 0.75830(3) 0.04851(18) Uani 1 1 d . . . . .

loop_
_atom_site_aniso_label
_atom_site_aniso_U_11
_atom_site_aniso_U_22
_atom_site_aniso_U_33
_atom_site_aniso_U_23
_atom_site_aniso_U_13
_atom_site_aniso_U_12
C1 0.049(3) 0.044(4) 0.050(3) 0.004(3) 0.015(3) 0.021(3)
C2 0.110(7) 0.057(5) 0.100(7) 0.024(4) 0.056(6) 0.033(5)
C3 0.154(9) 0.043(5) 0.109(8) 0.020(4) 0.057(7) 0.032(5)
C4 0.234(15) 0.095(8) 0.091(7) 0.041(6) 0.039(8) 0.116(10)
C5 0.104(7) 0.056(5) 0.119(8) 0.029(5) 0.029(6) 0.043(5)
C6 0.069(4) 0.058(4) 0.054(4) 0.010(3) 0.012(3) 0.035(4)
C7 0.067(5) 0.068(5) 0.065(4) 0.002(3) 0.000(3) 0.042(4)
C8 0.065(5) 0.091(6) 0.119(8) 0.000(5) 0.016(5) 0.050(5)
C9 0.065(6) 0.116(8) 0.147(10) -0.012(7) 0.024(6) 0.055(6)
C10 0.058(5) 0.107(7) 0.105(7) -0.001(5) 0.032(5) 0.032(5)
C11 0.050(4) 0.075(5) 0.082(5) 0.012(4) 0.020(4) 0.023(4)
C12 0.065(4) 0.053(4) 0.060(4) 0.006(3) 0.026(3) 0.026(3)
C13 0.075(5) 0.058(4) 0.053(4) 0.007(3) 0.022(4) 0.022(4)
C14 0.065(5) 0.080(5) 0.053(4) 0.003(4) 0.007(3) 0.019(4)
C15 0.042(4) 0.086(5) 0.064(4) 0.014(4) 0.011(3) 0.021(3)
C16 0.048(4) 0.057(4) 0.061(4) 0.015(3) 0.017(3) 0.018(3)
C17 0.049(4) 0.070(4) 0.048(4) 0.007(3) 0.017(3) 0.021(3)
C18 0.046(4) 0.126(7) 0.070(5) 0.009(5) 0.022(3) 0.040(4)
C19 0.066(5) 0.111(7) 0.093(6) 0.016(5) 0.042(5) 0.050(5)
C20 0.086(6) 0.100(6) 0.069(5) 0.013(4) 0.042(5) 0.047(5)
C21 0.065(4) 0.069(5) 0.061(4) 0.010(3) 0.025(3) 0.033(4)
C22 0.078(5) 0.059(4) 0.057(4) 0.013(3) 0.023(4) 0.023(4)
C23 0.107(7) 0.092(6) 0.066(5) 0.013(4) 0.030(5) 0.047(5)
C24 0.130(9) 0.105(8) 0.059(5) 0.004(5) 0.005(6) 0.049(7)
C25 0.099(7) 0.086(6) 0.073(6) 0.018(4) 0.012(5) 0.041(5)
C26 0.060(4) 0.062(5) 0.082(5) 0.018(4) 0.009(4) 0.029(4)
C27 0.103(6) 0.066(5) 0.064(5) 0.016(4) 0.026(5) 0.022(4)
C28 0.159(11) 0.075(6) 0.063(6) 0.016(5) 0.027(7) 0.028(7)
C29 0.152(11) 0.097(8) 0.078(7) 0.029(5) -0.003(7) 0.065(7)
C30 0.137(9) 0.099(7) 0.078(6) 0.013(5) -0.018(6) 0.070(6)
C31 0.072(5) 0.054(4) 0.073(5) 0.009(4) -0.003(4) 0.021(4)
C32 0.057(4) 0.054(4) 0.084(5) 0.015(4) 0.008(4) 0.024(3)
C33 0.084(6) 0.079(6) 0.131(9) 0.024(6) 0.010(6) 0.043(5)
C34 0.082(6) 0.102(8) 0.144(10) 0.026(7) 0.044(7) 0.058(6)
C35 0.103(7) 0.082(6) 0.123(9) 0.019(6) 0.066(7) 0.036(5)
C36 0.106(6) 0.069(5) 0.089(6) 0.033(4) 0.056(5) 0.037(5)
C37 0.082(5) 0.054(5) 0.090(6) 0.002(4) 0.028(4) 0.028(4)
C38 0.100(7) 0.055(5) 0.086(6) 0.006(4) 0.017(5) 0.019(4)
C39 0.130(8) 0.051(5) 0.077(6) 0.014(4) 0.023(5) 0.036(5)
C40 0.115(7) 0.076(6) 0.073(6) 0.003(4) 0.029(5) 0.045(6)
C41 0.085(5) 0.060(4) 0.056(4) 0.008(3) 0.015(4) 0.035(4)
C42 0.087(6) 0.070(5) 0.082(6) -0.001(4) 0.021(4) 0.044(5)
C43 0.123(9) 0.116(9) 0.146(11) -0.002(7) 0.060(8) 0.069(8)
C44 0.100(9) 0.128(11) 0.214(16) 0.003(10) 0.084(10) 0.044(8)
C45 0.070(6) 0.100(8) 0.145(10) 0.006(6) 0.048(6) 0.033(5)
C46 0.063(5) 0.071(5) 0.097(6) 0.001(4) 0.026(4) 0.025(4)
C47 0.120(7) 0.063(5) 0.073(6) 0.004(4) 0.014(5) 0.052(5)
C48 0.204(13) 0.102(8) 0.069(6) 0.019(5) -0.004(7) 0.064(8)
N1 0.042(3) 0.057(3) 0.053(3) 0.006(2) 0.012(2) 0.018(2)
N2 0.048(3) 0.045(3) 0.067(4) 0.017(3) 0.014(3) 0.017(2)
N3 0.062(3) 0.046(3) 0.053(3) 0.002(2) 0.009(3) 0.018(3)
N4 0.057(3) 0.051(3) 0.056(3) 0.005(2) 0.008(3) 0.022(3)
N5 0.060(3) 0.061(3) 0.052(3) 0.004(3) 0.015(3) 0.030(3)
N6 0.077(4) 0.056(4) 0.047(3) 0.008(3) 0.015(3) 0.022(3)
N7 0.072(4) 0.057(3) 0.056(3) 0.014(3) 0.020(3) 0.030(3)
N8 0.047(3) 0.054(3) 0.046(3) 0.008(2) 0.021(2) 0.021(2)
N9 0.050(3) 0.047(3) 0.055(3) 0.005(2) 0.020(2) 0.022(2)
N10 0.067(4) 0.049(3) 0.067(4) 0.006(3) 0.019(3) 0.022(3)
N11 0.046(3) 0.051(3) 0.050(3) 0.002(2) 0.007(2) 0.024(2)
F8 0.255(11) 0.251(12) 0.176(9) 0.081(8) 0.128(9) 0.102(9)
F9 0.230(10) 0.128(7) 0.300(14) -0.044(7) 0.136(10) 0.024(6)
F7A 0.159(11) 0.19(2) 0.194(18) 0.071(11) 0.044(10) 0.114(13)
F10A 0.100(8) 0.163(14) 0.167(9) 0.031(12) 0.033(7) 0.060(9)
F7B 0.159(11) 0.19(2) 0.194(18) 0.071(11) 0.044(10) 0.114(13)
F10B 0.100(8) 0.163(14) 0.167(9) 0.031(12) 0.033(7) 0.060(9)
F11 0.262(11) 0.168(8) 0.312(14) 0.077(8) 0.211(12) 0.082(8)
F12 0.177(7) 0.147(7) 0.231(10) -0.047(6) 0.067(7) 0.070(6)
F13 0.176(9) 0.185(9) 0.248(12) 0.082(8) 0.053(8) 0.052(7)
F14 0.239(9) 0.147(7) 0.165(7) -0.011(5) 0.005(6) 0.132(7)
F15A 0.22(2) 0.096(18) 0.197(12) 0.048(12) 0.136(15) 0.040(12)
F17A 0.28(2) 0.112(6) 0.25(2) 0.077(7) 0.19(2) 0.116(10)
F18A 0.134(8) 0.163(9) 0.190(14) -0.010(10) -0.005(8) 0.101(7)
F15B 0.22(2) 0.096(18) 0.197(12) 0.048(12) 0.136(15) 0.040(12)
F17B 0.28(2) 0.112(6) 0.25(2) 0.077(7) 0.19(2) 0.116(10)
F18B 0.134(8) 0.163(9) 0.190(14) -0.010(10) -0.005(8) 0.101(7)
F16 0.214(9) 0.233(10) 0.171(8) 0.065(7) 0.131(7) 0.095(7)
P1 0.184(4) 0.165(4) 0.258(7) 0.054(4) 0.127(5) 0.081(4)
P2 0.0718(15) 0.108(2) 0.1002(19) 0.0030(15) 0.0281(13) 0.0407(14)
P3 0.128(2) 0.0896(19) 0.132(3) 0.0395(17) 0.074(2) 0.0602(17)
Ru1 0.0474(3) 0.0444(3) 0.0489(3) 0.0055(2) 0.0157(2) 0.0217(2)
Ru2 0.0509(3) 0.0437(3) 0.0466(3) 0.0051(2) 0.0128(2) 0.0203(2)

loop_
_atom_type_symbol
_atom_type_description
_atom_type_scat_dispersion_real
_atom_type_scat_dispersion_imag
_atom_type_scat_source
C C 0.0033 0.0016 'International Tables Vol C Tables 4.2.6.8 and 6.1.1.4'
H H 0.0000 0.0000 'International Tables Vol C Tables 4.2.6.8 and 6.1.1.4'
N N 0.0061 0.0033 'International Tables Vol C Tables 4.2.6.8 and 6.1.1.4'
O O 0.0106 0.0060 'International Tables Vol C Tables 4.2.6.8 and 6.1.1.4'
F F 0.0171 0.0103 'International Tables Vol C Tables 4.2.6.8 and 6.1.1.4'
P P 0.1023 0.0942 'International Tables Vol C Tables 4.2.6.8 and 6.1.1.4'
Ru Ru -1.2594 0.8363 'International Tables Vol C Tables 4.2.6.8 and 6.1.1.4'
K K 0.2009 0.2494 'International Tables Vol C Tables 4.2.6.8 and 6.1.1.4'

loop_
_geom_angle_atom_site_label_1
_geom_angle_atom_site_label_2
_geom_angle_atom_site_label_3
_geom_angle
N1 C1 Ru1 175.2(5)
N10 C2 C3 122.2(9)
C2 C3 C4 117.5(10)
C5 C4 C3 120.7(9)
C6 C5 C4 117.4(9)
C5 C6 N10 123.9(7)
C5 C6 C7 123.0(7)
N10 C6 C7 113.1(6)
N11 C7 C8 121.3(8)
N11 C7 C6 116.9(6)
C8 C7 C6 121.8(7)
C9 C8 C7 118.9(8)
C8 C9 C10 120.3(8)
C9 C10 C11 119.8(9)
N11 C11 C10 120.5(8)
N9 C12 C13 123.2(6)
C12 C13 C14 117.6(6)
C15 C14 C13 120.5(7)
C14 C15 C16 120.0(7)
C15 C16 N9 121.0(6)
C15 C16 C17 125.6(6)
N9 C16 C17 113.4(6)
N8 C17 C18 119.9(6)
N8 C17 C16 114.2(6)
C18 C17 C16 126.0(7)
C19 C18 C17 119.2(7)
C18 C19 C20 120.3(7)
C19 C20 C21 119.1(7)
N8 C21 C20 118.8(7)
N8 C21 C22 113.5(6)
C20 C21 C22 127.6(7)
C23 C22 N7 119.0(8)
C23 C22 C21 124.4(7)
N7 C22 C21 116.4(6)
C22 C23 C24 119.5(8)
C25 C24 C23 119.9(9)
C26 C25 C24 118.1(9)
N7 C26 C25 124.5(8)
N3 C27 C28 120.7(10)
C29 C28 C27 123.4(11)
C28 C29 C30 116.5(10)
C31 C30 C29 120.0(10)
N3 C31 C30 119.4(9)
N3 C31 C32 117.1(7)
C30 C31 C32 123.4(9)
N2 C32 C33 120.5(8)
N2 C32 C31 113.8(6)
C33 C32 C31 125.7(8)
C34 C33 C32 120.5(10)
C33 C34 C35 120.1(9)
C34 C35 C36 118.7(10)
N2 C36 C35 121.5(9)
N4 C37 C38 123.1(8)
C37 C38 C39 117.3(9)
C40 C39 C38 119.8(8)
C39 C40 C41 120.6(9)
N4 C41 C40 120.0(8)
N4 C41 C42 116.8(6)
C40 C41 C42 123.2(7)
N5 C42 C43 120.3(9)
N5 C42 C41 113.9(6)
C43 C42 C41 125.8(8)
C42 C43 C44 118.2(10)
C45 C44 C43 119.6(9)
C46 C45 C44 118.7(10)
N5 C46 C45 125.6(8)
N6 C47 C48 171.7(11)
C1 N1 Ru2 167.6(5)
C36 N2 C32 118.6(7)
C36 N2 Ru2 126.1(6)
C32 N2 Ru2 114.9(5)
C27 N3 C31 120.1(7)
C27 N3 Ru2 125.8(6)
C31 N3 Ru2 114.0(5)
C37 N4 C41 119.1(6)
C37 N4 Ru2 125.5(5)
C41 N4 Ru2 115.4(5)
C46 N5 C42 117.4(6)
C46 N5 Ru2 127.5(5)
C42 N5 Ru2 114.8(5)
C47 N6 Ru2 176.9(7)
C26 N7 C22 119.0(6)
C26 N7 Ru1 129.8(5)
C22 N7 Ru1 111.2(5)
C17 N8 C21 122.7(5)
C17 N8 Ru1 118.8(4)
C21 N8 Ru1 118.2(4)
C12 N9 C16 117.6(6)
C12 N9 Ru1 128.2(4)
C16 N9 Ru1 114.2(4)
C2 N10 C6 118.0(6)
C2 N10 Ru1 125.2(5)
C6 N10 Ru1 116.7(5)
C11 N11 C7 119.2(6)
C11 N11 Ru1 125.6(5)
C7 N11 Ru1 115.2(5)
F3A F2A P1 63.2(9)
F2A F3A P1 62.8(9)
F5B F1B P1 64.0(9)
F5B F3B P1 73.3(13)
F3B F5B F1B 133(2)
F3B F5B P1 72.3(13)
F1B F5B P1 64.0(9)
F4A P1 F6A 88.1(15)
F4B P1 F6B 100.0(15)
F4A P1 F1A 165.3(15)
F6A P1 F1A 95.8(15)
F4B P1 F2B 87.0(14)
F6B P1 F2B 72.9(14)
F4A P1 F2A 95.8(14)
F6A P1 F2A 91.6(15)
F1A P1 F2A 98.3(14)
F4A P1 F3A 79.0(13)
F6A P1 F3A 140.9(16)
F1A P1 F3A 106.0(14)
F2A P1 F3A 54.0(12)
F4B P1 F3B 99.9(15)
F6B P1 F3B 103.8(16)
F2B P1 F3B 172.9(15)
F4B P1 F5B 134.3(18)
F6B P1 F5B 95.5(18)
F2B P1 F5B 138.7(17)
F3B P1 F5B 34.5(14)
F4B P1 F1B 163.8(15)
F6B P1 F1B 93.6(13)
F2B P1 F1B 88.6(15)
F3B P1 F1B 85.3(14)
F5B P1 F1B 51.9(13)
F4A P1 F5A 75.4(15)
F6A P1 F5A 84.2(17)
F1A P1 F5A 90.8(16)
F2A P1 F5A 170.4(15)
F3A P1 F5A 126.4(18)
F8 P2 F9 94.9(7)
F8 P2 F11 176.4(7)
F9 P2 F11 88.5(6)
F8 P2 F12 82.5(6)
F9 P2 F12 174.8(7)
F11 P2 F12 94.0(6)
F8 P2 F10A 75.9(8)
F9 P2 F10A 82.4(8)
F11 P2 F10A 105.9(10)
F12 P2 F10A 101.2(8)
F8 P2 F7B 107.0(11)
F9 P2 F7B 91.4(13)
F11 P2 F7B 71.6(10)
F12 P2 F7B 85.2(13)
F8 P2 F7A 76.4(10)
F9 P2 F7A 81.2(14)
F11 P2 F7A 102.9(10)
F12 P2 F7A 93.8(13)
F10A P2 F7A 146.3(11)
F8 P2 F10B 100.3(8)
F9 P2 F10B 111.4(9)
F11 P2 F10B 79.6(9)
F12 P2 F10B 73.5(8)
F7B P2 F10B 142.7(11)
F16 P3 F14 93.9(6)
F16 P3 F18B 122.2(10)
F14 P3 F18B 97.7(7)
F16 P3 F17A 88.3(19)
F14 P3 F17A 161.2(15)
F16 P3 F17B 85.4(19)
F14 P3 F17B 175.4(13)
F18B P3 F17B 86.4(14)
F16 P3 F15A 171(2)
F14 P3 F15A 83.3(16)
F17A P3 F15A 97(3)
F16 P3 F15B 153.5(13)
F14 P3 F15B 97.0(16)
F18B P3 F15B 80.1(19)
F17B P3 F15B 82(2)
F16 P3 F18A 76.9(8)
F14 P3 F18A 78.4(7)
F17A P3 F18A 84.0(18)
F15A P3 F18A 110.7(15)
F16 P3 F13 81.5(6)
F14 P3 F13 89.4(5)
F18B P3 F13 154.4(9)
F17A P3 F13 109.3(14)
F17B P3 F13 86.0(14)
F15A P3 F13 90.0(17)
F15B P3 F13 74.6(17)
F18A P3 F13 154.3(8)
N8 Ru1 C1 85.6(2)
N8 Ru1 N9 78.9(2)
C1 Ru1 N9 94.4(2)
N8 Ru1 N7 80.4(2)
C1 Ru1 N7 88.4(2)
N9 Ru1 N7 158.8(2)
N8 Ru1 N10 100.7(2)
C1 Ru1 N10 173.7(2)
N9 Ru1 N10 86.6(2)
N7 Ru1 N10 92.8(2)
N8 Ru1 N11 178.5(2)
C1 Ru1 N11 95.7(2)
N9 Ru1 N11 101.72(19)
N7 Ru1 N11 98.8(2)
N10 Ru1 N11 78.0(2)
N1 Ru2 N6 92.8(2)
N1 Ru2 N2 85.8(2)
N6 Ru2 N2 93.9(2)
N1 Ru2 N3 86.5(2)
N6 Ru2 N3 173.9(2)
N2 Ru2 N3 80.0(2)
N1 Ru2 N5 95.8(2)
N6 Ru2 N5 91.7(2)
N2 Ru2 N5 174.1(2)
N3 Ru2 N5 94.4(2)
N1 Ru2 N4 174.0(2)
N6 Ru2 N4 89.8(2)
N2 Ru2 N4 99.4(2)
N3 Ru2 N4 91.5(2)
N5 Ru2 N4 78.7(2)

loop_
_geom_bond_atom_site_label_1
_geom_bond_atom_site_label_2
_geom_bond_distance
C1 N1 1.189(8)
C1 Ru1 1.972(6)
C2 N10 1.343(10)
C2 C3 1.387(11)
C3 C4 1.397(15)
C4 C5 1.389(16)
C5 C6 1.346(10)
C6 N10 1.365(9)
C6 C7 1.483(10)
C7 N11 1.345(9)
C7 C8 1.384(10)
C8 C9 1.341(14)
C9 C10 1.351(14)
C10 C11 1.384(10)
C11 N11 1.333(9)
C12 N9 1.359(8)
C12 C13 1.379(10)
C13 C14 1.380(10)
C14 C15 1.369(10)
C15 C16 1.371(9)
C16 N9 1.381(8)
C16 C17 1.470(9)
C17 N8 1.331(8)
C17 C18 1.388(9)
C18 C19 1.368(11)
C19 C20 1.383(12)
C20 C21 1.394(10)
C21 N8 1.352(8)
C21 C22 1.450(10)
C22 C23 1.376(10)
C22 N7 1.401(9)
C23 C24 1.403(13)
C24 C25 1.377(13)
C25 C26 1.346(11)
C26 N7 1.323(9)
C27 N3 1.303(9)
C27 C28 1.411(13)
C28 C29 1.245(14)
C29 C30 1.438(15)
C30 C31 1.391(11)
C31 N3 1.328(9)
C31 C32 1.485(11)
C32 N2 1.355(9)
C32 C33 1.385(12)
C33 C34 1.334(14)
C34 C35 1.341(15)
C35 C36 1.417(12)
C36 N2 1.321(9)
C37 N4 1.326(9)
C37 C38 1.376(11)
C38 C39 1.382(13)
C39 C40 1.328(12)
C40 C41 1.393(10)
C41 N4 1.332(9)
C41 C42 1.446(11)
C42 N5 1.388(9)
C42 C43 1.393(12)
C43 C44 1.425(16)
C44 C45 1.353(14)
C45 C46 1.342(11)
C46 N5 1.330(9)
C47 N6 1.128(10)
C47 C48 1.476(12)
N1 Ru2 2.024(6)
N2 Ru2 2.050(5)
N3 Ru2 2.053(6)
N4 Ru2 2.059(5)
N5 Ru2 2.056(5)
N6 Ru2 2.037(6)
N7 Ru1 2.077(6)
N8 Ru1 1.971(5)
N9 Ru1 2.065(5)
N10 Ru1 2.085(6)
N11 Ru1 2.090(5)
F1A P1 1.636(14)
F2A F3A 1.51(3)
F2A P1 1.660(15)
F3A P1 1.667(15)
F4A P1 1.618(16)
F5A P1 1.708(16)
F6A P1 1.619(16)
F1B F5B 1.47(4)
F1B P1 1.681(14)
F2B P1 1.653(14)
F3B F5B 0.99(4)
F3B P1 1.672(15)
F4B P1 1.592(15)
F5B P1 1.681(15)
F6B P1 1.621(17)
F8 P2 1.517(9)
F9 P2 1.533(8)
F7A P2 1.565(13)
F10A P2 1.544(11)
F7B P2 1.557(13)
F10B P2 1.569(12)
F11 P2 1.537(9)
F12 P2 1.542(7)
F13 P3 1.572(10)
F14 P3 1.552(7)
F15A P3 1.559(5)
F17A P3 1.559(5)
F18A P3 1.560(5)
F15B P3 1.559(5)
F17B P3 1.559(5)
F18B P3 1.559(5)
F16 P3 1.547(7)

loop_
_platon_squeeze_void_nr
_platon_squeeze_void_average_x
_platon_squeeze_void_average_y
_platon_squeeze_void_average_z
_platon_squeeze_void_volume
_platon_squeeze_void_count_electrons
_platon_squeeze_void_content
1 0.000 0.000 0.500 219 32 ' '
2 0.059 0.471 0.528 10 2 ' '
3 0.500 0.000 0.000 43 4 ' '
4 0.937 0.531 0.470 9 2 ' '
